data_7063484
loop_
_publ_author_name
'Guo, Jinkun'
'Huang, Shiliang'
'Wei, Liyuan'
'Lang, Qing'
'Hao, Wenjia'
'Xu, Yuangang'
'Liu, Yu'
'Lu, Ming'

_publ_section_title
;
 Dinitromethyltetrazole (DNMT)-based energetic coordination polymers
 (ECPs) as lead-free primary explosives and laser initiators
;
_journal_issue 41
_journal_name_full 'New Journal of Chemistry'
_journal_page_first 18014
_journal_page_last 18021
_journal_paper_doi 10.1039/D4NJ03134B
_journal_volume 48
_journal_year 2024
_chemical_formula_sum 'C2 H6 N6 O6'
_chemical_formula_weight 210.13
_space_group_crystal_system orthorhombic
_space_group_IT_number 62
_space_group_name_Hall '-P 2ac 2n'
_space_group_name_H-M_alt 'P n m a'
_atom_sites_solution_hydrogens difmap
_audit_creation_method SHELXL-2017/1
_audit_update_record
;
2024-09-20 deposited with the CCDC.	2024-09-25 downloaded from the CCDC.
;
_cell_angle_alpha 90
_cell_angle_beta 90
_cell_angle_gamma 90
_cell_formula_units_Z 4
_cell_length_a 10.3881(3)
_cell_length_b 15.7906(4)
_cell_length_c 5.06030(10)
_cell_measurement_reflns_used 2047
_cell_measurement_temperature 295(2)
_cell_measurement_theta_max 77.7280
_cell_measurement_theta_min 5.6060
_cell_volume 830.06(4)
_computing_cell_refinement 'CrysAlisPro 1.171.40.84a (Rigaku OD, 2020)'
_computing_data_collection 'CrysAlisPro 1.171.40.84a (Rigaku OD, 2020)'
_computing_data_reduction 'CrysAlisPro 1.171.40.84a (Rigaku OD, 2020)'
_computing_molecular_graphics 'Olex2 1.5 (Dolomanov et al., 2009)'
_computing_publication_material 'Olex2 1.5 (Dolomanov et al., 2009)'
_computing_structure_refinement 'SHELXL-2017/1 (Sheldrick, 2017)'
_computing_structure_solution 'SHELXS-2016/5 (Sheldrick, 2016)'
_diffrn_ambient_temperature 295(2)
_diffrn_measured_fraction_theta_full 1.000
_diffrn_measured_fraction_theta_max 1.000
_diffrn_measurement_device_type 'XtaLAB Synergy, Dualflex, HyPix'
_diffrn_radiation_type CuK\a
_diffrn_radiation_wavelength 1.54178
_diffrn_reflns_av_R_equivalents 0.0343
_diffrn_reflns_av_unetI/netI 0.0298
_diffrn_reflns_Laue_measured_fraction_full 1.000
_diffrn_reflns_Laue_measured_fraction_max 1.000
_diffrn_reflns_limit_h_max 12
_diffrn_reflns_limit_h_min -12
_diffrn_reflns_limit_k_max 19
_diffrn_reflns_limit_k_min -13
_diffrn_reflns_limit_l_max 6
_diffrn_reflns_limit_l_min -6
_diffrn_reflns_number 3644
_diffrn_reflns_point_group_measured_fraction_full 1.000
_diffrn_reflns_point_group_measured_fraction_max 1.000
_diffrn_reflns_theta_full 67.679
_diffrn_reflns_theta_max 74.423
_diffrn_reflns_theta_min 5.603
_diffrn_source 'micro-focus sealed X-ray tube'
_exptl_absorpt_coefficient_mu 1.468
_exptl_absorpt_correction_T_max 1.00000
_exptl_absorpt_correction_T_min 0.47578
_exptl_absorpt_correction_type multi-scan
_exptl_absorpt_process_details
;
CrysAlisPro 1.171.40.84a (Rigaku Oxford Diffraction, 2020)
Empirical absorption correction using spherical harmonics,
implemented in SCALE3 ABSPACK scaling algorithm.
;
_exptl_crystal_colour white
_exptl_crystal_density_diffrn 1.681
_exptl_crystal_description bulk-like
_exptl_crystal_F_000 432
_exptl_crystal_size_max 0.500
_exptl_crystal_size_mid 0.400
_exptl_crystal_size_min 0.400
_refine_diff_density_max 0.251
_refine_diff_density_min -0.277
_refine_diff_density_rms 0.068
_refine_ls_extinction_coef 0.086(8)
_refine_ls_extinction_expression Fc^*^=kFc[1+0.001xFc^2^\l^3^/sin(2\q)]^-1/4^
_refine_ls_extinction_method 'SHELXL-2017/1 (Sheldrick 2017)'
_refine_ls_goodness_of_fit_ref 1.066
_refine_ls_hydrogen_treatment refxyz
_refine_ls_matrix_type full
_refine_ls_number_parameters 80
_refine_ls_number_reflns 883
_refine_ls_number_restraints 6
_refine_ls_restrained_S_all 1.062
_refine_ls_R_factor_all 0.0543
_refine_ls_R_factor_gt 0.0526
_refine_ls_shift/su_max 0.000
_refine_ls_shift/su_mean 0.000
_refine_ls_structure_factor_coef Fsqd
_refine_ls_weighting_details 'w=1/[\s^2^(Fo^2^)+(0.1056P)^2^+0.0844P] where P=(Fo^2^+2Fc^2^)/3'
_refine_ls_weighting_scheme calc
_refine_ls_wR_factor_gt 0.1471
_refine_ls_wR_factor_ref 0.1496
_reflns_Friedel_coverage 0.000
_reflns_number_gt 809
_reflns_number_total 883
_reflns_threshold_expression 'I > 2\s(I)'
_cod_data_source_file d4nj03134b2.cif
_cod_data_source_block dnmt
_cod_depositor_comments 'Adding full bibliography for 7063480--7063485.cif.'
_cod_database_code 7063484
_shelx_shelxl_version_number 2017/1
_shelx_space_group_comment
;
The symmetry employed for this shelxl refinement is uniquely defined
by the following loop, which should always be used as a source of
symmetry information in preference to the above space-group names.
They are only intended as comments.
;
_shelx_estimated_absorpt_t_min 0.527
_shelx_estimated_absorpt_t_max 0.591

loop_
_space_group_symop_operation_xyz
'x, y, z'
'-x+1/2, -y, z+1/2'
'-x, y+1/2, -z'
'x+1/2, -y+1/2, -z+1/2'
'-x, -y, -z'
'x-1/2, y, -z-1/2'
'x, -y-1/2, z'
'-x-1/2, y-1/2, z-1/2'

loop_
_atom_site_label
_atom_site_type_symbol
_atom_site_fract_x
_atom_site_fract_y
_atom_site_fract_z
_atom_site_U_iso_or_equiv
_atom_site_adp_type
_atom_site_occupancy
_atom_site_site_symmetry_order
_atom_site_calc_flag
_atom_site_refinement_flags_posn
_atom_site_refinement_flags_adp
_atom_site_refinement_flags_occupancy
_atom_site_disorder_assembly
_atom_site_disorder_group
C1 C 0.38597(17) 0.250000 -0.0852(4) 0.0406(5) Uani 1 2 d S T P . .
C2 C 0.47258(18) 0.250000 0.1337(4) 0.0450(6) Uani 1 2 d S T P . .
N1 N 0.33574(11) 0.31665(8) -0.2113(3) 0.0455(4) Uani 1 1 d . . . . .
HN1 H 0.343(2) 0.3775(16) -0.179(4) 0.068 Uiso 1 1 d . U . . .
N2 N 0.25674(12) 0.29009(8) -0.4054(2) 0.0533(5) Uani 1 1 d . . . . .
N3 N 0.51515(13) 0.32690(8) 0.2405(3) 0.0512(5) Uani 1 1 d . . . . .
O1 O 0.47859(13) 0.39227(7) 0.1270(3) 0.0688(5) Uani 1 1 d . . . . .
O2 O 0.58433(14) 0.33026(9) 0.4352(3) 0.0740(5) Uani 1 1 d . . . . .
OW1 O 0.18448(13) 0.51306(7) 0.2658(2) 0.0642(5) Uani 1 1 d D . . . .
HW1 H 0.1142(17) 0.4799(15) 0.256(3) 0.096 Uiso 0.6667 1 d D U P . .
HW2 H 0.215(3) 0.4907(7) 0.417(3) 0.096 Uiso 0.6667 1 d D U P . .
HW3 H 0.2026(4) 0.505(2) 0.0939(12) 0.096 Uiso 0.6667 1 d D U P . .

loop_
_atom_site_aniso_label
_atom_site_aniso_U_11
_atom_site_aniso_U_22
_atom_site_aniso_U_33
_atom_site_aniso_U_23
_atom_site_aniso_U_13
_atom_site_aniso_U_12
C1 0.0317(9) 0.0414(9) 0.0486(10) 0.000 0.0074(7) 0.000
C2 0.0360(10) 0.0484(11) 0.0507(11) 0.000 0.0012(7) 0.000
N1 0.0401(7) 0.0438(7) 0.0526(7) -0.0005(4) -0.0007(5) 0.0015(4)
N2 0.0505(8) 0.0551(8) 0.0542(8) 0.0021(5) -0.0064(5) 0.0020(5)
N3 0.0411(8) 0.0582(9) 0.0542(8) -0.0053(5) -0.0002(5) -0.0036(5)
O1 0.0675(9) 0.0483(8) 0.0906(10) -0.0057(6) -0.0223(6) -0.0017(5)
O2 0.0747(10) 0.0820(10) 0.0653(8) -0.0056(6) -0.0215(6) -0.0129(6)
OW1 0.0664(8) 0.0479(7) 0.0784(9) -0.0036(5) 0.0086(5) -0.0044(5)

loop_
_atom_type_symbol
_atom_type_description
_atom_type_scat_dispersion_real
_atom_type_scat_dispersion_imag
_atom_type_scat_source
C C 0.0181 0.0091 'International Tables Vol C Tables 4.2.6.8 and 6.1.1.4'
H H 0.0000 0.0000 'International Tables Vol C Tables 4.2.6.8 and 6.1.1.4'
N N 0.0311 0.0180 'International Tables Vol C Tables 4.2.6.8 and 6.1.1.4'
O O 0.0492 0.0322 'International Tables Vol C Tables 4.2.6.8 and 6.1.1.4'

loop_
_geom_angle_atom_site_label_1
_geom_angle_atom_site_label_2
_geom_angle_atom_site_label_3
_geom_angle
_geom_angle_site_symmetry_1
_geom_angle_site_symmetry_3
_geom_angle_publ_flag
N1 C1 N1 103.87(17) 7_565 . ?
N1 C1 C2 128.06(8) 7_565 . ?
N1 C1 C2 128.06(8) . . ?
N3 C2 N3 120.20(18) 7_565 . ?
N3 C2 C1 119.90(9) 7_565 . ?
N3 C2 C1 119.90(9) . . ?
C1 N1 N2 109.91(12) . . ?
C1 N1 HN1 131.7(13) . . ?
N2 N1 HN1 118.3(13) . . ?
N2 N2 N1 108.15(8) 7_565 . ?
O2 N3 O1 121.18(13) . . ?
O2 N3 C2 122.34(14) . . ?
O1 N3 C2 116.48(14) . . ?
HW1 OW1 HW2 96.0(11) . . ?
HW1 OW1 HW3 91.7(19) . . ?
HW2 OW1 HW3 134(3) . . ?

loop_
_geom_bond_atom_site_label_1
_geom_bond_atom_site_label_2
_geom_bond_distance
_geom_bond_site_symmetry_2
_geom_bond_publ_flag
C1 N1 1.3367(18) 7_565 ?
C1 N1 1.3368(18) . ?
C1 C2 1.427(3) . ?
C2 N3 1.4007(16) 7_565 ?
C2 N3 1.4007(16) . ?
N1 N2 1.3469(17) . ?
N1 HN1 0.98(2) . ?
N2 N2 1.266(3) 7_565 ?
N3 O2 1.2207(18) . ?
N3 O1 1.2410(17) . ?
OW1 HW1 0.9000(11) . ?
OW1 HW2 0.9000(11) . ?
OW1 HW3 0.8998(10) . ?
